data_7108470
loop_
_publ_author_name
'Jason P. Coyle'
'Agnieszka Kurek'
'Peter J. Pallister'
'Eric R. Sirianni'
'Glenn P. A. Yap'
'Sean T. Barry'

_publ_section_title
;
 Preventing thermolysis: precursor design for volatile copper compounds
;
_journal_name_full Chem.Commun.
_journal_page_first 10440
_journal_paper_doi 10.1039/c2cc35415b
_journal_volume 48
_journal_year 2012
_chemical_formula_sum 'C20 H38 Cu2 N4'
_chemical_formula_weight 461.62
_chemical_name_systematic
;
?
;
_space_group_IT_number 14
_symmetry_cell_setting monoclinic
_symmetry_space_group_name_Hall '-P 2ybc'
_symmetry_space_group_name_H-M 'P 1 21/c 1'
_atom_sites_solution_hydrogens geom
_atom_sites_solution_primary direct
_atom_sites_solution_secondary difmap
_audit_creation_method SHELXL-97
_cell_angle_alpha 90.00
_cell_angle_beta 107.648(3)
_cell_angle_gamma 90.00
_cell_formula_units_Z 2
_cell_length_a 10.202(2)
_cell_length_b 9.535(2)
_cell_length_c 11.980(3)
_cell_measurement_reflns_used 956
_cell_measurement_temperature 200(2)
_cell_measurement_theta_max 27.98
_cell_measurement_theta_min 2.99
_cell_volume 1110.5(4)
_computing_cell_refinement 'SAINT (Bruker, 2002)'
_computing_data_collection 'SMART (Bruker, 2002)'
_computing_data_reduction SAINT
_computing_molecular_graphics 'SHELXTL (Sheldrick, 2001)'
_computing_publication_material 'SHELXTL (Sheldrick, 2001)'
_computing_structure_refinement 'SHELXL-97 (Sheldrick, 1997)'
_computing_structure_solution 'SHELXS-97 (Sheldrick, 1990)'
_diffrn_ambient_temperature 200(2)
_diffrn_detector_area_resol_mean 836.6
_diffrn_measured_fraction_theta_full 0.998
_diffrn_measured_fraction_theta_max 0.997
_diffrn_measurement_device_type 'Bruker AXS APEX diffractometer'
_diffrn_measurement_method \w
_diffrn_radiation_monochromator graphite
_diffrn_radiation_source 'fine-focus sealed tube'
_diffrn_radiation_type MoK\a
_diffrn_radiation_wavelength 0.71073
_diffrn_reflns_av_R_equivalents 0.0388
_diffrn_reflns_av_sigmaI/netI 0.0259
_diffrn_reflns_limit_h_max 13
_diffrn_reflns_limit_h_min -13
_diffrn_reflns_limit_k_max 12
_diffrn_reflns_limit_k_min -12
_diffrn_reflns_limit_l_max 15
_diffrn_reflns_limit_l_min -15
_diffrn_reflns_number 14501
_diffrn_reflns_theta_full 25.00
_diffrn_reflns_theta_max 28.32
_diffrn_reflns_theta_min 2.09
_diffrn_standards_decay_% 1
_diffrn_standards_interval_count 0
_diffrn_standards_interval_time 0
_diffrn_standards_number 0
_exptl_absorpt_coefficient_mu 1.926
_exptl_absorpt_correction_T_max 0.7293
_exptl_absorpt_correction_T_min 0.4590
_exptl_absorpt_correction_type multi-scan
_exptl_absorpt_process_details 'SADABS (Sheldrick, 2003)'
_exptl_crystal_colour colourless
_exptl_crystal_density_diffrn 1.380
_exptl_crystal_density_method 'not measured'
_exptl_crystal_description block
_exptl_crystal_F_000 488
_exptl_crystal_size_max 0.48
_exptl_crystal_size_mid 0.43
_exptl_crystal_size_min 0.17
_refine_diff_density_max 0.712
_refine_diff_density_min -0.515
_refine_diff_density_rms 0.079
_refine_ls_extinction_method none
_refine_ls_goodness_of_fit_ref 1.050
_refine_ls_hydrogen_treatment constr
_refine_ls_matrix_type full
_refine_ls_number_parameters 123
_refine_ls_number_reflns 2757
_refine_ls_number_restraints 0
_refine_ls_restrained_S_all 1.050
_refine_ls_R_factor_all 0.0337
_refine_ls_R_factor_gt 0.0302
_refine_ls_shift/su_max 0.001
_refine_ls_shift/su_mean 0.000
_refine_ls_structure_factor_coef Fsqd
_refine_ls_weighting_details 'calc w=1/[\s^2^(Fo^2^)+(0.0545P)^2^+0.2574P] where P=(Fo^2^+2Fc^2^)/3'
_refine_ls_weighting_scheme calc
_refine_ls_wR_factor_gt 0.0830
_refine_ls_wR_factor_ref 0.0860
_reflns_number_gt 2490
_reflns_number_total 2757
_reflns_threshold_expression >2sigma(I)
_cod_data_source_file c2cc35415b.txt
_cod_data_source_block seab057
_cod_original_cell_volume 1110.6(4)
_cod_original_sg_symbol_H-M P2(1)/c
_cod_database_code 7108470

loop_
_symmetry_equiv_pos_as_xyz
'x, y, z'
'-x, y+1/2, -z+1/2'
'-x, -y, -z'
'x, -y-1/2, z-1/2'

loop_
_atom_site_label
_atom_site_type_symbol
_atom_site_fract_x
_atom_site_fract_y
_atom_site_fract_z
_atom_site_U_iso_or_equiv
_atom_site_adp_type
_atom_site_occupancy
_atom_site_symmetry_multiplicity
_atom_site_calc_flag
_atom_site_refinement_flags
Cu Cu 0.878593(19) 0.02862(2) 0.489253(17) 0.02631(10) Uani 1 1 d .
N1 N 1.04879(14) -0.18341(14) 0.41692(12) 0.0281(3) Uani 1 1 d .
N2 N 0.81903(14) -0.13073(15) 0.39402(12) 0.0279(3) Uani 1 1 d .
C1 C 1.13406(18) -0.28623(17) 0.37703(15) 0.0308(3) Uani 1 1 d .
C2 C 1.0365(2) -0.4091(2) 0.3328(2) 0.0482(5) Uani 1 1 d .
H2A H 1.0424 -0.4778 0.3961 0.058 Uiso 1 1 calc R
H2B H 1.0570 -0.4572 0.2668 0.058 Uiso 1 1 calc R
C3 C 0.8946(2) -0.3391(2) 0.29270(18) 0.0423(4) Uani 1 1 d .
H3A H 0.8692 -0.3119 0.2091 0.051 Uiso 1 1 calc R
H3B H 0.8227 -0.4018 0.3048 0.051 Uiso 1 1 calc R
C4 C 0.91513(17) -0.21028(16) 0.37199(13) 0.0269(3) Uani 1 1 d .
C5 C 1.1835(2) -0.2235(2) 0.28051(19) 0.0457(5) Uani 1 1 d .
H5A H 1.1045 -0.2071 0.2110 0.068 Uiso 1 1 calc R
H5B H 1.2475 -0.2886 0.2609 0.068 Uiso 1 1 calc R
H5C H 1.2303 -0.1344 0.3073 0.068 Uiso 1 1 calc R
C6 C 1.2593(2) -0.3285(2) 0.47933(18) 0.0480(5) Uani 1 1 d .
H6A H 1.2285 -0.3639 0.5440 0.072 Uiso 1 1 calc R
H6B H 1.3187 -0.2467 0.5058 0.072 Uiso 1 1 calc R
H6C H 1.3108 -0.4020 0.4536 0.072 Uiso 1 1 calc R
C8 C 0.66996(17) -0.16555(19) 0.35011(15) 0.0327(4) Uani 1 1 d .
C9 C 0.6147(2) -0.1722(3) 0.21601(18) 0.0524(5) Uani 1 1 d .
H9A H 0.6425 -0.0875 0.1826 0.079 Uiso 1 1 calc R
H9B H 0.5141 -0.1782 0.1917 0.079 Uiso 1 1 calc R
H9C H 0.6522 -0.2550 0.1881 0.079 Uiso 1 1 calc R
C10 C 0.6367(2) -0.3016(2) 0.4036(2) 0.0520(5) Uani 1 1 d .
H10A H 0.6809 -0.3003 0.4885 0.078 Uiso 1 1 calc R
H10B H 0.6710 -0.3817 0.3694 0.078 Uiso 1 1 calc R
H10C H 0.5369 -0.3100 0.3871 0.078 Uiso 1 1 calc R
C11 C 0.5954(2) -0.0459(3) 0.3897(3) 0.0574(7) Uani 1 1 d .
H11A H 0.6094 0.0413 0.3516 0.086 Uiso 1 1 calc R
H11B H 0.6320 -0.0352 0.4749 0.086 Uiso 1 1 calc R
H11C H 0.4969 -0.0669 0.3681 0.086 Uiso 1 1 calc R

loop_
_atom_site_aniso_label
_atom_site_aniso_U_11
_atom_site_aniso_U_22
_atom_site_aniso_U_33
_atom_site_aniso_U_23
_atom_site_aniso_U_13
_atom_site_aniso_U_12
Cu 0.02519(14) 0.02513(14) 0.02687(14) -0.00677(7) 0.00527(9) 0.00078(7)
N1 0.0304(7) 0.0241(6) 0.0294(6) -0.0071(5) 0.0082(5) 0.0018(5)
N2 0.0264(7) 0.0277(7) 0.0276(6) -0.0061(5) 0.0053(5) -0.0025(5)
C1 0.0360(9) 0.0257(8) 0.0326(8) -0.0051(6) 0.0134(7) 0.0038(7)
C2 0.0538(12) 0.0340(10) 0.0609(13) -0.0182(9) 0.0235(10) -0.0027(9)
C3 0.0465(11) 0.0352(10) 0.0440(10) -0.0190(8) 0.0121(8) -0.0067(8)
C4 0.0336(8) 0.0238(7) 0.0232(7) -0.0034(6) 0.0084(6) -0.0019(6)
C5 0.0543(12) 0.0431(11) 0.0479(11) 0.0056(9) 0.0279(10) 0.0122(9)
C6 0.0551(12) 0.0448(11) 0.0407(10) -0.0011(9) 0.0096(9) 0.0197(10)
C8 0.0282(8) 0.0345(9) 0.0334(8) -0.0050(7) 0.0061(7) -0.0051(7)
C9 0.0459(11) 0.0659(15) 0.0361(10) -0.0001(10) -0.0017(9) -0.0072(11)
C10 0.0490(12) 0.0548(13) 0.0561(13) 0.0054(10) 0.0218(10) -0.0130(10)
C11 0.0294(10) 0.0552(14) 0.0851(19) -0.0265(12) 0.0135(11) -0.0021(9)

loop_
_atom_type_symbol
_atom_type_description
_atom_type_scat_dispersion_real
_atom_type_scat_dispersion_imag
_atom_type_scat_source
C C 0.0033 0.0016 'International Tables Vol C Tables 4.2.6.8 and 6.1.1.4'
H H 0.0000 0.0000 'International Tables Vol C Tables 4.2.6.8 and 6.1.1.4'
N N 0.0061 0.0033 'International Tables Vol C Tables 4.2.6.8 and 6.1.1.4'
Cu Cu 0.3201 1.2651 'International Tables Vol C Tables 4.2.6.8 and 6.1.1.4'

loop_
_geom_angle_atom_site_label_1
_geom_angle_atom_site_label_2
_geom_angle_atom_site_label_3
_geom_angle
_geom_angle_site_symmetry_1
_geom_angle_site_symmetry_3
N1 Cu N2 175.59(6) 3_756 .
N1 Cu Cu 84.82(4) 3_756 3_756
N2 Cu Cu 90.80(4) . 3_756
C4 N1 C1 111.84(13) . .
C4 N1 Cu 124.53(11) . 3_756
C1 N1 Cu 123.52(11) . 3_756
C4 N2 C8 122.64(14) . .
C4 N2 Cu 117.28(11) . .
C8 N2 Cu 120.04(11) . .
N1 C1 C5 110.38(15) . .
N1 C1 C2 103.60(14) . .
C5 C1 C2 111.74(17) . .
N1 C1 C6 110.16(14) . .
C5 C1 C6 108.91(17) . .
C2 C1 C6 111.98(17) . .
C1 C2 C3 103.28(15) . .
C4 C3 C2 102.50(15) . .
N2 C4 N1 122.53(14) . .
N2 C4 C3 127.75(15) . .
N1 C4 C3 109.70(14) . .
N2 C8 C11 106.02(15) . .
N2 C8 C10 111.95(16) . .
C11 C8 C10 108.03(18) . .
N2 C8 C9 113.01(15) . .
C11 C8 C9 107.28(19) . .
C10 C8 C9 110.24(17) . .

loop_
_geom_bond_atom_site_label_1
_geom_bond_atom_site_label_2
_geom_bond_distance
_geom_bond_site_symmetry_2
Cu N1 1.8671(14) 3_756
Cu N2 1.8867(14) .
Cu Cu 2.4728(7) 3_756
N1 C4 1.330(2) .
N1 C1 1.483(2) .
N1 Cu 1.8670(14) 3_756
N2 C4 1.328(2) .
N2 C8 1.488(2) .
C1 C5 1.517(3) .
C1 C2 1.525(3) .
C1 C6 1.532(3) .
C2 C3 1.533(3) .
C3 C4 1.528(2) .
C8 C11 1.524(3) .
C8 C10 1.530(3) .
C8 C9 1.534(3) .

loop_
_geom_torsion_atom_site_label_1
_geom_torsion_atom_site_label_2
_geom_torsion_atom_site_label_3
_geom_torsion_atom_site_label_4
_geom_torsion
_geom_torsion_site_symmetry_1
N1 Cu N2 C4 6.7(9) 3_756
Cu Cu N2 C4 -0.49(12) 3_756
N1 Cu N2 C8 -175.3(7) 3_756
Cu Cu N2 C8 177.51(12) 3_756
C4 N1 C1 C5 101.58(18) .
Cu N1 C1 C5 -74.58(18) 3_756
C4 N1 C1 C2 -18.2(2) .
Cu N1 C1 C2 165.66(13) 3_756
C4 N1 C1 C6 -138.11(17) .
Cu N1 C1 C6 45.7(2) 3_756
N1 C1 C2 C3 28.5(2) .
C5 C1 C2 C3 -90.35(19) .
C6 C1 C2 C3 147.16(17) .
C1 C2 C3 C4 -28.4(2) .
C8 N2 C4 N1 -176.00(15) .
Cu N2 C4 N1 1.9(2) .
C8 N2 C4 C3 5.8(3) .
Cu N2 C4 C3 -176.26(14) .
C1 N1 C4 N2 -178.92(14) .
Cu N1 C4 N2 -2.8(2) 3_756
C1 N1 C4 C3 -0.4(2) .
Cu N1 C4 C3 175.70(12) 3_756
C2 C3 C4 N2 -162.95(18) .
C2 C3 C4 N1 18.7(2) .
C4 N2 C8 C11 -177.58(18) .
Cu N2 C8 C11 4.5(2) .
C4 N2 C8 C10 64.9(2) .
Cu N2 C8 C10 -113.04(16) .
C4 N2 C8 C9 -60.3(2) .
Cu N2 C8 C9 121.77(16) .
